data_1567147
loop_
_publ_author_name
'Jain, Anant Kumar'
'Gau, Michael R.'
'Carroll, Patrick J.'
'Goldberg, Karen I.'

_publ_section_title
;
 The underappreciated influence of ancillary halide on metal-ligand proton
 tautomerism.
;
_journal_issue 26
_journal_name_full 'Chemical science'
_journal_page_first 7837
_journal_page_last 7845
_journal_paper_doi 10.1039/d2sc00279e
_journal_volume 13
_journal_year 2022
_chemical_formula_moiety 'C23 H42 Ir N4 O P2, I'
_chemical_formula_sum 'C23 H42 I Ir N4 O P2'
_chemical_formula_weight 771.64
_space_group_crystal_system monoclinic
_space_group_IT_number 14
_space_group_name_Hall '-P 2ybc'
_space_group_name_H-M_alt 'P 1 21/c 1'
_atom_sites_solution_hydrogens geom
_atom_sites_solution_primary dual
_audit_creation_date 2021-09-24
_audit_creation_method
;
Olex2 1.2
(compiled 2018.05.29 svn.r3508 for OlexSys, GUI svn.r5506)
;
_audit_update_record
;
2021-11-23 deposited with the CCDC.	2022-05-23 downloaded from the CCDC.
;
_cell_angle_alpha 90
_cell_angle_beta 110.968(4)
_cell_angle_gamma 90
_cell_formula_units_Z 4
_cell_length_a 17.9499(6)
_cell_length_b 8.1504(2)
_cell_length_c 21.5003(8)
_cell_measurement_reflns_used 25274
_cell_measurement_temperature 100
_cell_measurement_theta_max 28.26
_cell_measurement_theta_min 2.51
_cell_volume 2937.18(18)
_computing_cell_refinement 'CrysAlisPro 1.171.40.84a (Rigaku OD, 2020)'
_computing_data_collection 'CrysAlisPro 1.171.40.84a (Rigaku OD, 2020)'
_computing_data_reduction 'CrysAlisPro 1.171.40.84a (Rigaku OD, 2020)'
_computing_publication_material 'Olex2 (Dolomanov et al., 2009)'
_computing_structure_refinement 'ShelXL (Sheldrick, 2015)'
_computing_structure_solution 'ShelXT (Sheldrick, 2015)'
_diffrn_ambient_temperature 100
_diffrn_detector 'HPC area detector'
_diffrn_detector_area_resol_mean 5.8140
_diffrn_detector_type 'Dectris Pilatus3 R 200K'
_diffrn_measured_fraction_theta_full 0.999
_diffrn_measured_fraction_theta_max 0.999
_diffrn_measurement_details
;
List of Runs (angles in degrees, time in seconds):

  # Type    Start    End  Width  t~exp~   \w     \q     \k     \f   Frames
#--------------------------------------------------------------------------
  1  \w    -19.00  25.00   0.50   10.00    --   11.28  77.00 -60.00   88
  2  \w    -19.00  25.00   0.50   10.00    --   11.28  77.00-150.00   88
  3  \w    -42.00  25.00   0.50   10.00    --  -11.59  77.00 -90.00  134
  4  \w    -42.00  25.00   0.50   10.00    --  -11.59  77.00   0.00  134
  5  \w    -70.00  21.00   0.50   10.00    --   11.28 -37.00-180.00  182
  6  \w    -70.00  21.00   0.50   10.00    --   11.28 -37.00  90.00  182
  7  \w    -25.00  19.00   0.50   10.00    --  -11.59 -77.00   0.00   88
  8  \w    -25.00  19.00   0.50   10.00    --  -11.59 -77.00 -60.00   88
  9  \w    -59.00  -1.00   0.50   10.00    --  -11.59 -57.00  60.00  116
 10  \w    -59.00  13.00   0.50   10.00    --  -11.59 -57.00 150.00  144
 11  \w    -93.00  13.00   0.50   10.00    --  -11.59 -37.00-120.00  212
;
_diffrn_measurement_device '\k-geometry diffractometer'
_diffrn_measurement_device_type 'Rigaku XtaLAB Synergy-S'
_diffrn_measurement_method '\w scans'
_diffrn_orient_matrix_type 'CrysAlisPro convention (1999,Acta A55,543-557)'
_diffrn_orient_matrix_UB_11 -0.0019237000
_diffrn_orient_matrix_UB_12 -0.0027611000
_diffrn_orient_matrix_UB_13 -0.0335184000
_diffrn_orient_matrix_UB_21 0.0219851000
_diffrn_orient_matrix_UB_22 0.0742015000
_diffrn_orient_matrix_UB_23 0.0048963000
_diffrn_orient_matrix_UB_31 0.0360958000
_diffrn_orient_matrix_UB_32 -0.0454099000
_diffrn_orient_matrix_UB_33 0.0100762000
_diffrn_radiation_monochromator mirror
_diffrn_radiation_probe x-ray
_diffrn_radiation_type MoK\a
_diffrn_radiation_wavelength 0.71073
_diffrn_reflns_av_R_equivalents 0.0484
_diffrn_reflns_av_unetI/netI 0.0283
_diffrn_reflns_Laue_measured_fraction_full 0.999
_diffrn_reflns_Laue_measured_fraction_max 0.999
_diffrn_reflns_limit_h_max 23
_diffrn_reflns_limit_h_min -23
_diffrn_reflns_limit_k_max 10
_diffrn_reflns_limit_k_min -10
_diffrn_reflns_limit_l_max 28
_diffrn_reflns_limit_l_min -28
_diffrn_reflns_number 57828
_diffrn_reflns_point_group_measured_fraction_full 0.999
_diffrn_reflns_point_group_measured_fraction_max 0.999
_diffrn_reflns_theta_full 25.242
_diffrn_reflns_theta_max 28.281
_diffrn_reflns_theta_min 2.430
_diffrn_source 'micro-focus sealed X-ray tube'
_diffrn_source_type 'PhotonJet (Mo) X-ray Source'
_exptl_absorpt_coefficient_mu 5.727
_exptl_absorpt_correction_T_max 1.0000
_exptl_absorpt_correction_T_min 0.5448
_exptl_absorpt_correction_type multi-scan
_exptl_absorpt_process_details 'SCALE3 ABSPACK'
_exptl_crystal_colour yellow
_exptl_crystal_density_diffrn 1.745
_exptl_crystal_description plank
_exptl_crystal_F_000 1504
_exptl_crystal_size_max 0.25
_exptl_crystal_size_mid 0.11
_exptl_crystal_size_min 0.02
_refine_diff_density_max 0.838
_refine_diff_density_min -0.868
_refine_diff_density_rms 0.110
_refine_ls_extinction_method none
_refine_ls_goodness_of_fit_ref 1.042
_refine_ls_hydrogen_treatment constr
_refine_ls_matrix_type full
_refine_ls_number_parameters 301
_refine_ls_number_reflns 7274
_refine_ls_number_restraints 0
_refine_ls_restrained_S_all 1.042
_refine_ls_R_factor_all 0.0267
_refine_ls_R_factor_gt 0.0216
_refine_ls_shift/su_max 0.003
_refine_ls_shift/su_mean 0.000
_refine_ls_structure_factor_coef Fsqd
_refine_ls_weighting_details 'w=1/[\s^2^(Fo^2^)+(0.0205P)^2^+2.2242P] where P=(Fo^2^+2Fc^2^)/3'
_refine_ls_weighting_scheme calc
_refine_ls_wR_factor_gt 0.0466
_refine_ls_wR_factor_ref 0.0478
_reflns_number_gt 6523
_reflns_number_total 7274
_reflns_threshold_expression 'I > 2\s(I)'
_cod_data_source_file d2sc00279e2.cif
_cod_data_source_block 8059
_cod_depositor_comments
;Adding full bibliography for 1567146--1567153.cif.

The following automatic conversions were performed:

data name '_exptl_crystal_color' was replaced with
'_exptl_crystal_colour' as specified in the replacement file
'data/replacement-values/replacement_tags.lst'.

Automatic conversion script
Id: cif_correct_tags 9268 2022-04-12 08:56:07Z antanas 
;
_cod_database_code 1567147
_shelx_shelxl_version_number 2018/3
_shelx_estimated_absorpt_t_max 0.894
_shelx_estimated_absorpt_t_min 0.329
_olex2_submission_special_instructions 'No special instructions were received'
_oxdiff_exptl_absorpt_empirical_details
;
Empirical correction (ABSPACK) includes:
- Absorption correction using spherical harmonics
- Frame scaling
;
_oxdiff_exptl_absorpt_empirical_full_max 1.611
_oxdiff_exptl_absorpt_empirical_full_min 0.523

loop_
_space_group_symop_operation_xyz
'x, y, z'
'-x, y+1/2, -z+1/2'
'-x, -y, -z'
'x, -y-1/2, z-1/2'

loop_
_atom_site_label
_atom_site_type_symbol
_atom_site_fract_x
_atom_site_fract_y
_atom_site_fract_z
_atom_site_U_iso_or_equiv
_atom_site_adp_type
_atom_site_occupancy
_atom_site_site_symmetry_order
_atom_site_calc_flag
_atom_site_refinement_flags_posn
_atom_site_refinement_flags_adp
_atom_site_refinement_flags_occupancy
_atom_site_disorder_assembly
_atom_site_disorder_group
Ir1 Ir 0.76706(2) 0.34602(2) 0.63100(2) 0.01142(3) Uani 1 1 d . . . . .
P1 P 0.66686(4) 0.41217(8) 0.67234(3) 0.01376(13) Uani 1 1 d . . . . .
P2 P 0.86118(4) 0.35139(7) 0.58022(3) 0.01186(13) Uani 1 1 d . . . . .
O1 O 0.82698(12) 0.0438(3) 0.71052(12) 0.0368(6) Uani 1 1 d . . . . .
N1 N 0.59707(13) 0.6960(3) 0.58082(12) 0.0187(5) Uani 1 1 d . . . . .
H1 H 0.554490 0.726288 0.589107 0.022 Uiso 1 1 calc R . . . .
N2 N 0.70256(12) 0.5567(2) 0.58275(10) 0.0128(4) Uani 1 1 d . . . . .
N3 N 0.74878(12) 0.4296(3) 0.45588(11) 0.0160(4) Uani 1 1 d . . . . .
H3 H 0.715822 0.352842 0.459029 0.019 Uiso 1 1 calc R . . . .
N4 N 0.85561(13) 0.5883(3) 0.48227(11) 0.0173(5) Uani 1 1 d . . . . .
C1 C 0.64355(15) 0.5659(3) 0.60717(13) 0.0147(5) Uani 1 1 d . . . . .
C2 C 0.62785(16) 0.7731(3) 0.53866(14) 0.0192(5) Uani 1 1 d . . . . .
H2 H 0.607220 0.869106 0.513272 0.023 Uiso 1 1 calc R . . . .
C3 C 0.69328(15) 0.6872(3) 0.53982(13) 0.0160(5) Uani 1 1 d . . . . .
H3A H 0.726651 0.712627 0.515399 0.019 Uiso 1 1 calc R . . . .
C4 C 0.58132(15) 0.2704(3) 0.65708(14) 0.0169(5) Uani 1 1 d . . . . .
C5 C 0.57156(18) 0.1882(4) 0.59066(16) 0.0301(7) Uani 1 1 d . . . . .
H5A H 0.557224 0.271059 0.555288 0.045 Uiso 1 1 calc GR . . . .
H5B H 0.529332 0.105295 0.580404 0.045 Uiso 1 1 calc GR . . . .
H5C H 0.621861 0.135664 0.593750 0.045 Uiso 1 1 calc GR . . . .
C6 C 0.6029(2) 0.1408(4) 0.71209(17) 0.0344(8) Uani 1 1 d . . . . .
H6A H 0.655140 0.093582 0.717704 0.052 Uiso 1 1 calc GR . . . .
H6B H 0.562482 0.053983 0.699881 0.052 Uiso 1 1 calc GR . . . .
H6C H 0.604991 0.191814 0.753958 0.052 Uiso 1 1 calc GR . . . .
C7 C 0.50272(19) 0.3541(4) 0.6511(2) 0.0395(9) Uani 1 1 d . . . . .
H7A H 0.507265 0.401349 0.694213 0.059 Uiso 1 1 calc GR . . . .
H7B H 0.459493 0.273199 0.637593 0.059 Uiso 1 1 calc GR . . . .
H7C H 0.491087 0.441456 0.617616 0.059 Uiso 1 1 calc GR . . . .
C8 C 0.69880(18) 0.5319(3) 0.75170(14) 0.0231(6) Uani 1 1 d . . . . .
C9 C 0.6285(2) 0.6116(4) 0.76496(16) 0.0330(7) Uani 1 1 d . . . . .
H9A H 0.596421 0.675108 0.725838 0.050 Uiso 1 1 calc GR . . . .
H9B H 0.648775 0.684511 0.803622 0.050 Uiso 1 1 calc GR . . . .
H9C H 0.595278 0.525965 0.773901 0.050 Uiso 1 1 calc GR . . . .
C10 C 0.74469(18) 0.4182(4) 0.80901(14) 0.0292(7) Uani 1 1 d . . . . .
H10A H 0.708618 0.333707 0.814381 0.044 Uiso 1 1 calc GR . . . .
H10B H 0.766478 0.482033 0.850216 0.044 Uiso 1 1 calc GR . . . .
H10C H 0.788434 0.365914 0.799246 0.044 Uiso 1 1 calc GR . . . .
C11 C 0.7550(2) 0.6661(4) 0.74395(17) 0.0405(9) Uani 1 1 d . . . . .
H11A H 0.800963 0.615026 0.737238 0.061 Uiso 1 1 calc GR . . . .
H11B H 0.773458 0.733934 0.784235 0.061 Uiso 1 1 calc GR . . . .
H11C H 0.726357 0.734951 0.705419 0.061 Uiso 1 1 calc GR . . . .
C12 C 0.82125(14) 0.4664(3) 0.50284(12) 0.0130(5) Uani 1 1 d . . . . .
C13 C 0.73648(16) 0.5327(3) 0.40323(13) 0.0207(6) Uani 1 1 d . . . . .
H13 H 0.691389 0.536151 0.363023 0.025 Uiso 1 1 calc R . . . .
C14 C 0.80257(16) 0.6298(3) 0.42052(14) 0.0210(6) Uani 1 1 d . . . . .
H14 H 0.810786 0.714827 0.393428 0.025 Uiso 1 1 calc R . . . .
C15 C 0.94959(15) 0.4720(3) 0.63371(13) 0.0176(5) Uani 1 1 d . . . . .
C16 C 1.01745(15) 0.4844(4) 0.60662(14) 0.0242(6) Uani 1 1 d . . . . .
H16A H 1.039151 0.374836 0.605016 0.036 Uiso 1 1 calc GR . . . .
H16B H 1.059654 0.555223 0.635814 0.036 Uiso 1 1 calc GR . . . .
H16C H 0.997021 0.531234 0.561663 0.036 Uiso 1 1 calc GR . . . .
C17 C 0.91880(17) 0.6457(3) 0.63980(15) 0.0220(6) Uani 1 1 d . . . . .
H17A H 0.898201 0.697173 0.595702 0.033 Uiso 1 1 calc GR . . . .
H17B H 0.962627 0.712007 0.669595 0.033 Uiso 1 1 calc GR . . . .
H17C H 0.876018 0.638389 0.657956 0.033 Uiso 1 1 calc GR . . . .
C18 C 0.98043(16) 0.3972(4) 0.70389(14) 0.0229(6) Uani 1 1 d . . . . .
H18A H 0.937097 0.394203 0.721528 0.034 Uiso 1 1 calc GR . . . .
H18B H 1.024332 0.464297 0.733124 0.034 Uiso 1 1 calc GR . . . .
H18C H 0.999542 0.285457 0.701830 0.034 Uiso 1 1 calc GR . . . .
C19 C 0.89088(15) 0.1539(3) 0.54969(14) 0.0166(5) Uani 1 1 d . . . . .
C20 C 0.81601(16) 0.0454(3) 0.52310(15) 0.0225(6) Uani 1 1 d . . . . .
H20A H 0.796348 0.021686 0.559200 0.034 Uiso 1 1 calc GR . . . .
H20B H 0.829392 -0.057629 0.506043 0.034 Uiso 1 1 calc GR . . . .
H20C H 0.774572 0.102988 0.487103 0.034 Uiso 1 1 calc GR . . . .
C21 C 0.92219(18) 0.1837(3) 0.49262(15) 0.0232(6) Uani 1 1 d . . . . .
H21A H 0.881718 0.242534 0.456336 0.035 Uiso 1 1 calc GR . . . .
H21B H 0.933674 0.078190 0.476148 0.035 Uiso 1 1 calc GR . . . .
H21C H 0.971093 0.249467 0.509091 0.035 Uiso 1 1 calc GR . . . .
C22 C 0.95460(16) 0.0618(3) 0.60646(15) 0.0232(6) Uani 1 1 d . . . . .
H22A H 1.003455 0.127686 0.622830 0.035 Uiso 1 1 calc GR . . . .
H22B H 0.966100 -0.043627 0.589880 0.035 Uiso 1 1 calc GR . . . .
H22C H 0.934883 0.042544 0.642851 0.035 Uiso 1 1 calc GR . . . .
C23 C 0.80589(16) 0.1619(3) 0.67941(15) 0.0217(6) Uani 1 1 d . . . . .
I1 I 0.58061(2) 0.17375(2) 0.40379(2) 0.01926(5) Uani 1 1 d . . . . .

loop_
_atom_site_aniso_label
_atom_site_aniso_U_11
_atom_site_aniso_U_22
_atom_site_aniso_U_33
_atom_site_aniso_U_23
_atom_site_aniso_U_13
_atom_site_aniso_U_12
Ir1 0.01073(5) 0.01287(5) 0.01098(5) 0.00209(4) 0.00426(4) -0.00045(3)
P1 0.0158(3) 0.0145(3) 0.0128(3) -0.0009(3) 0.0073(3) -0.0023(2)
P2 0.0107(3) 0.0121(3) 0.0125(3) 0.0024(2) 0.0039(2) -0.0002(2)
O1 0.0267(11) 0.0379(13) 0.0498(15) 0.0310(11) 0.0188(11) 0.0128(9)
N1 0.0191(11) 0.0180(11) 0.0233(13) 0.0012(9) 0.0126(10) 0.0041(9)
N2 0.0140(10) 0.0129(10) 0.0129(11) -0.0009(8) 0.0064(9) -0.0001(8)
N3 0.0160(11) 0.0152(11) 0.0155(11) -0.0003(9) 0.0040(9) -0.0001(8)
N4 0.0196(11) 0.0174(11) 0.0160(11) 0.0039(9) 0.0075(9) 0.0003(9)
C1 0.0161(12) 0.0144(12) 0.0157(13) -0.0018(10) 0.0080(11) 0.0002(9)
C2 0.0221(13) 0.0159(13) 0.0208(14) 0.0019(11) 0.0091(12) 0.0023(10)
C3 0.0200(13) 0.0140(12) 0.0149(13) 0.0009(10) 0.0076(11) -0.0008(9)
C4 0.0138(12) 0.0178(13) 0.0212(14) -0.0006(11) 0.0087(11) -0.0028(10)
C5 0.0260(16) 0.0392(18) 0.0263(17) -0.0096(14) 0.0109(14) -0.0167(13)
C6 0.0355(18) 0.0302(17) 0.0328(19) 0.0072(14) 0.0064(15) -0.0135(13)
C7 0.0244(16) 0.0274(17) 0.075(3) -0.0046(16) 0.0283(18) -0.0046(12)
C8 0.0341(16) 0.0222(14) 0.0173(14) -0.0058(11) 0.0146(13) -0.0102(12)
C9 0.050(2) 0.0280(16) 0.0258(17) -0.0054(13) 0.0196(16) 0.0046(14)
C10 0.0292(16) 0.0425(18) 0.0148(15) -0.0061(13) 0.0066(13) -0.0048(13)
C11 0.063(2) 0.042(2) 0.0211(17) -0.0175(14) 0.0211(17) -0.0336(17)
C12 0.0154(12) 0.0122(11) 0.0115(12) -0.0006(9) 0.0049(10) 0.0012(9)
C13 0.0235(14) 0.0242(14) 0.0113(13) 0.0045(11) 0.0026(11) 0.0056(11)
C14 0.0268(15) 0.0221(14) 0.0144(14) 0.0077(11) 0.0079(12) 0.0041(11)
C15 0.0150(12) 0.0219(13) 0.0140(13) 0.0031(11) 0.0029(10) -0.0053(10)
C16 0.0167(13) 0.0341(16) 0.0213(15) 0.0023(12) 0.0060(12) -0.0096(11)
C17 0.0261(15) 0.0205(14) 0.0172(14) -0.0025(11) 0.0050(12) -0.0113(11)
C18 0.0169(13) 0.0330(15) 0.0156(14) 0.0030(12) 0.0020(11) -0.0061(11)
C19 0.0153(12) 0.0135(12) 0.0229(14) 0.0012(10) 0.0092(11) 0.0027(9)
C20 0.0250(14) 0.0147(13) 0.0289(16) -0.0026(11) 0.0111(13) -0.0002(10)
C21 0.0308(16) 0.0194(14) 0.0253(16) 0.0026(11) 0.0171(13) 0.0065(11)
C22 0.0207(14) 0.0201(14) 0.0307(17) 0.0090(12) 0.0113(13) 0.0076(11)
C23 0.0134(13) 0.0305(16) 0.0223(15) 0.0075(12) 0.0078(11) -0.0005(10)
I1 0.01465(9) 0.02160(9) 0.02297(10) -0.00385(7) 0.00849(7) -0.00206(6)

loop_
_atom_type_symbol
_atom_type_description
_atom_type_scat_dispersion_real
_atom_type_scat_dispersion_imag
_atom_type_scat_source
C C 0.0033 0.0016 'International Tables Vol C Tables 4.2.6.8 and 6.1.1.4'
H H 0.0000 0.0000 'International Tables Vol C Tables 4.2.6.8 and 6.1.1.4'
I I -0.4742 1.8119 'International Tables Vol C Tables 4.2.6.8 and 6.1.1.4'
Ir Ir -1.4442 7.9887 'International Tables Vol C Tables 4.2.6.8 and 6.1.1.4'
N N 0.0061 0.0033 'International Tables Vol C Tables 4.2.6.8 and 6.1.1.4'
O O 0.0106 0.0060 'International Tables Vol C Tables 4.2.6.8 and 6.1.1.4'
P P 0.1023 0.0942 'International Tables Vol C Tables 4.2.6.8 and 6.1.1.4'

loop_
_geom_angle_atom_site_label_1
_geom_angle_atom_site_label_2
_geom_angle_atom_site_label_3
_geom_angle
_geom_angle_site_symmetry_1
_geom_angle_site_symmetry_3
_geom_angle_publ_flag
P2 Ir1 P1 164.84(2) . . ?
N2 Ir1 P1 68.89(6) . . ?
N2 Ir1 P2 96.69(6) . . ?
C23 Ir1 P1 99.34(9) . . ?
C23 Ir1 P2 95.20(9) . . ?
C23 Ir1 N2 168.06(10) . . ?
C1 P1 Ir1 82.05(8) . . ?
C1 P1 C4 110.26(12) . . ?
C1 P1 C8 104.79(12) . . ?
C4 P1 Ir1 119.36(9) . . ?
C4 P1 C8 116.81(12) . . ?
C8 P1 Ir1 116.19(9) . . ?
C12 P2 Ir1 109.01(8) . . ?
C12 P2 C15 105.17(11) . . ?
C12 P2 C19 100.92(12) . . ?
C15 P2 Ir1 108.74(9) . . ?
C15 P2 C19 112.28(12) . . ?
C19 P2 Ir1 119.51(8) . . ?
C1 N1 C2 107.7(2) . . ?
C1 N2 Ir1 102.88(15) . . ?
C1 N2 C3 107.2(2) . . ?
C3 N2 Ir1 149.94(17) . . ?
C13 N3 C12 107.9(2) . . ?
C12 N4 C14 105.3(2) . . ?
N1 C1 P1 143.9(2) . . ?
N2 C1 P1 105.51(17) . . ?
N2 C1 N1 109.7(2) . . ?
C3 C2 N1 107.5(2) . . ?
C2 C3 N2 107.8(2) . . ?
C5 C4 P1 104.43(17) . . ?
C5 C4 C7 108.8(3) . . ?
C6 C4 P1 109.20(19) . . ?
C6 C4 C5 109.4(2) . . ?
C6 C4 C7 110.1(3) . . ?
C7 C4 P1 114.66(19) . . ?
C9 C8 P1 112.7(2) . . ?
C9 C8 C11 109.5(3) . . ?
C10 C8 P1 108.7(2) . . ?
C10 C8 C9 110.4(2) . . ?
C10 C8 C11 109.5(3) . . ?
C11 C8 P1 105.76(19) . . ?
N3 C12 P2 121.54(18) . . ?
N4 C12 P2 127.82(19) . . ?
N4 C12 N3 110.6(2) . . ?
C14 C13 N3 105.4(2) . . ?
C13 C14 N4 110.8(2) . . ?
C16 C15 P2 114.61(19) . . ?
C16 C15 C17 109.2(2) . . ?
C16 C15 C18 110.1(2) . . ?
C17 C15 P2 106.47(17) . . ?
C18 C15 P2 108.90(17) . . ?
C18 C15 C17 107.2(2) . . ?
C20 C19 P2 107.58(17) . . ?
C20 C19 C21 108.3(2) . . ?
C21 C19 P2 111.82(17) . . ?
C22 C19 P2 111.31(19) . . ?
C22 C19 C20 108.5(2) . . ?
C22 C19 C21 109.2(2) . . ?
O1 C23 Ir1 176.6(2) . . ?

loop_
_geom_bond_atom_site_label_1
_geom_bond_atom_site_label_2
_geom_bond_distance
_geom_bond_site_symmetry_2
_geom_bond_publ_flag
Ir1 P1 2.3367(6) . ?
Ir1 P2 2.3171(6) . ?
Ir1 N2 2.123(2) . ?
Ir1 C23 1.817(3) . ?
P1 C1 1.814(3) . ?
P1 C4 1.854(3) . ?
P1 C8 1.868(3) . ?
P2 C12 1.818(3) . ?
P2 C15 1.871(3) . ?
P2 C19 1.885(3) . ?
O1 C23 1.156(3) . ?
N1 C1 1.343(3) . ?
N1 C2 1.371(3) . ?
N2 C1 1.342(3) . ?
N2 C3 1.379(3) . ?
N3 C12 1.364(3) . ?
N3 C13 1.363(3) . ?
N4 C12 1.326(3) . ?
N4 C14 1.371(3) . ?
C2 C3 1.360(4) . ?
C4 C5 1.530(4) . ?
C4 C6 1.529(4) . ?
C4 C7 1.530(4) . ?
C8 C9 1.535(4) . ?
C8 C10 1.526(4) . ?
C8 C11 1.537(4) . ?
C13 C14 1.362(4) . ?
C15 C16 1.530(4) . ?
C15 C17 1.543(4) . ?
C15 C18 1.535(4) . ?
C19 C20 1.538(4) . ?
C19 C21 1.541(4) . ?
C19 C22 1.537(4) . ?

loop_
_geom_hbond_atom_site_label_D
_geom_hbond_atom_site_label_H
_geom_hbond_atom_site_label_A
_geom_hbond_distance_DH
_geom_hbond_distance_HA
_geom_hbond_distance_DA
_geom_hbond_angle_DHA
_geom_hbond_site_symmetry_A
_geom_hbond_publ_flag
N1 H1 I1 0.88 2.61 3.488(2) 172.1 3_666 yes
N3 H3 I1 0.88 2.71 3.506(2) 150.3 . yes
